data_7011255
loop_
_publ_author_name
'Guo Dong'
'Duan Chun-ying'
'Fang Chen-jie'
'Meng Qing-jin'

_publ_section_title
;
 Synthesis and crystal structure of a triangular nickel(II) complex
 with the shortest imine-based rigid ligand
;
_journal_issue 6
_journal_name_full 'J. Chem. Soc., Dalton Trans.'
_journal_page_first 834
_journal_page_last 836
_journal_paper_doi 10.1039/b109526a
_journal_year 2002
_chemical_formula_sum 'C46 H36 N20 Ni3 S6'
_chemical_formula_weight 1237.44
_chemical_name_systematic
; 
? 
;
_space_group_IT_number 14
_symmetry_cell_setting monoclinic
_symmetry_space_group_name_Hall '-P 2yn'
_symmetry_space_group_name_H-M 'P 1 21/n 1'
_atom_sites_solution_hydrogens geom
_atom_sites_solution_primary direct
_atom_sites_solution_secondary difmap
_audit_creation_method SHELXL-97
_cell_angle_alpha 90.00
_cell_angle_beta 101.003(16)
_cell_angle_gamma 90.00
_cell_formula_units_Z 4
_cell_length_a 16.671(5)
_cell_length_b 15.275(5)
_cell_length_c 22.405(6)
_cell_measurement_reflns_used 1437
_cell_measurement_temperature 293(2)
_cell_measurement_theta_max 15.85
_cell_measurement_theta_min 2.49
_cell_volume 5601(3)
_computing_cell_refinement 'Bruker SMART'
_computing_data_collection 'Bruker SMART'
_computing_data_reduction 'Bruker SAINT'
_computing_molecular_graphics 'Bruker SHELXTL'
_computing_publication_material 'Bruker SHELXTL'
_computing_structure_refinement 'Bruker SHELXTL'
_computing_structure_solution 'Bruker SHELXTL'
_diffrn_ambient_temperature 293(2)
_diffrn_measured_fraction_theta_full 0.998
_diffrn_measured_fraction_theta_max 0.998
_diffrn_measurement_device_type 'CCD area detector'
_diffrn_measurement_method 'phi and omega scans'
_diffrn_radiation_monochromator graphite
_diffrn_radiation_source 'fine-focus sealed tube'
_diffrn_radiation_type MoK\a
_diffrn_radiation_wavelength 0.71073
_diffrn_reflns_av_R_equivalents 0.1623
_diffrn_reflns_av_sigmaI/netI 0.1885
_diffrn_reflns_limit_h_max 17
_diffrn_reflns_limit_h_min -17
_diffrn_reflns_limit_k_max 16
_diffrn_reflns_limit_k_min -9
_diffrn_reflns_limit_l_max 24
_diffrn_reflns_limit_l_min -24
_diffrn_reflns_number 22705
_diffrn_reflns_theta_full 22.50
_diffrn_reflns_theta_max 22.50
_diffrn_reflns_theta_min 1.62
_exptl_absorpt_coefficient_mu 1.275
_exptl_absorpt_correction_T_max 0.796
_exptl_absorpt_correction_T_min 0.754
_exptl_absorpt_correction_type empirical
_exptl_absorpt_process_details SADABS
_exptl_crystal_colour DARK-RED
_exptl_crystal_density_diffrn 1.468
_exptl_crystal_density_method 'not measured'
_exptl_crystal_description BLOCK
_exptl_crystal_F_000 2528
_exptl_crystal_size_max 0.2
_exptl_crystal_size_mid 0.2
_exptl_crystal_size_min 0.2
_refine_diff_density_max 1.081
_refine_diff_density_min -0.675
_refine_diff_density_rms 0.080
_refine_ls_extinction_method none
_refine_ls_goodness_of_fit_ref 1.010
_refine_ls_hydrogen_treatment mixed
_refine_ls_matrix_type full
_refine_ls_number_parameters 648
_refine_ls_number_reflns 7312
_refine_ls_number_restraints 47
_refine_ls_restrained_S_all 1.030
_refine_ls_R_factor_all 0.1574
_refine_ls_R_factor_gt 0.0726
_refine_ls_shift/su_max 0.000
_refine_ls_shift/su_mean 0.000
_refine_ls_structure_factor_coef Fsqd
_refine_ls_weighting_details 'calc w=1/[\s^2^(Fo^2^)+(0.0000P)^2^+0.0000P] where P=(Fo^2^+2Fc^2^)/3'
_refine_ls_weighting_scheme calc
_refine_ls_wR_factor_gt 0.1216
_refine_ls_wR_factor_ref 0.1390
_reflns_number_gt 3343
_reflns_number_total 7312
_reflns_threshold_expression >2sigma(I)
_cod_data_source_file b109526a.txt
_cod_data_source_block '[NiL(SCN)]3'
_cod_depositor_comments
;
The following automatic conversions were performed:
'_symmetry_cell_setting' value 'Monoclinic' changed to 'monoclinic'
according to '/home/saulius/struct/CIF-dictionaries/cif_core.dic'
dictionary named 'cif_core.dic' version 2.4.1 from 2010-06-29.

Automatic conversion script
Id: cif_fix_enum 1527 2010-12-29 10:47:43Z saulius 
;
_cod_original_sg_symbol_H-M 'P21/n  '
_cod_database_code 7011255

loop_
_symmetry_equiv_pos_as_xyz
'x, y, z'
'-x+1/2, y+1/2, -z+1/2'
'-x, -y, -z'
'x-1/2, -y-1/2, z-1/2'

loop_
_atom_site_label
_atom_site_type_symbol
_atom_site_fract_x
_atom_site_fract_y
_atom_site_fract_z
_atom_site_U_iso_or_equiv
_atom_site_adp_type
_atom_site_occupancy
_atom_site_symmetry_multiplicity
_atom_site_calc_flag
_atom_site_refinement_flags
_atom_site_disorder_assembly
_atom_site_disorder_group
Ni1 Ni 0.41650(7) 0.19723(9) 0.09153(5) 0.0448(4) Uani 1 1 d . . .
Ni2 Ni 0.15597(7) 0.17384(9) -0.06387(5) 0.0508(4) Uani 1 1 d . . .
Ni3 Ni 0.27101(9) 0.46063(10) 0.00654(6) 0.0727(5) Uani 1 1 d . . .
S1 S 0.34380(17) 0.1593(2) -0.18912(12) 0.0799(10) Uani 1 1 d D . .
S2 S 0.21285(18) 0.2000(3) 0.20755(13) 0.0882(11) Uani 1 1 d D . .
S3 S 0.4722(2) -0.0345(3) 0.23262(14) 0.1127(14) Uani 1 1 d D . .
S4 S 0.2153(2) -0.1081(3) -0.13031(15) 0.1111(14) Uani 1 1 d D . .
S5 S 0.0493(3) 0.6558(4) -0.0312(3) 0.239(3) Uani 1 1 d D . .
S6 S 0.4472(3) 0.6777(4) 0.0859(3) 0.228(3) Uani 1 1 d D . .
N1 N 0.5127(4) 0.2591(6) 0.1490(3) 0.050(2) Uani 1 1 d . . .
N2 N 0.4146(5) 0.3269(5) 0.0519(3) 0.045(2) Uani 1 1 d . . .
N3 N 0.3639(4) 0.3673(5) 0.0038(3) 0.046(2) Uani 1 1 d . . .
N4 N 0.2657(6) 0.4470(7) -0.0862(4) 0.082(3) Uani 1 1 d . . .
C1 C 0.5647(6) 0.2231(7) 0.1944(4) 0.054(3) Uani 1 1 d D . .
H1A H 0.5570 0.1644 0.2029 0.065 Uiso 1 1 calc R . .
C2 C 0.6291(7) 0.2660(8) 0.2298(5) 0.093(4) Uani 1 1 d D . .
H2A H 0.6677 0.2378 0.2590 0.112 Uiso 1 1 calc R . .
C3 C 0.6316(7) 0.3530(8) 0.2184(5) 0.095(4) Uani 1 1 d DU . .
H3A H 0.6710 0.3867 0.2432 0.114 Uiso 1 1 calc R . .
C4 C 0.5789(7) 0.3940(7) 0.1723(5) 0.099(5) Uani 1 1 d D . .
H4A H 0.5822 0.4538 0.1653 0.118 Uiso 1 1 calc R . .
N5 N 0.4929(5) 0.1539(5) 0.0333(3) 0.044(2) Uani 1 1 d . . .
N6 N 0.3343(4) 0.1407(5) 0.0190(3) 0.039(2) Uani 1 1 d . . .
N7 N 0.2478(5) 0.1348(5) 0.0111(3) 0.048(2) Uani 1 1 d . . .
N8 N 0.0872(5) 0.1320(5) -0.0029(3) 0.050(2) Uani 1 1 d . . .
N9 N 0.0571(5) 0.2162(8) -0.1258(4) 0.066(3) Uani 1 1 d . . .
N10 N 0.1406(5) 0.3081(6) -0.0353(4) 0.055(2) Uani 1 1 d . . .
N11 N 0.1834(5) 0.3592(6) 0.0116(4) 0.057(2) Uani 1 1 d . . .
N12 N 0.2693(7) 0.4516(7) 0.0986(4) 0.075(3) Uani 1 1 d . . .
N13 N 0.2366(4) 0.2124(6) -0.1164(3) 0.056(3) Uani 1 1 d D . .
N14 N 0.3299(4) 0.2367(6) 0.1371(3) 0.056(3) Uani 1 1 d D . .
N15 N 0.4300(5) 0.0862(5) 0.1408(3) 0.056(2) Uani 1 1 d D . .
N16 N 0.1583(6) 0.0524(6) -0.0984(4) 0.076(3) Uani 1 1 d D . .
N17 N 0.1782(6) 0.5439(7) -0.0048(5) 0.109(4) Uani 1 1 d D . .
N18 N 0.3689(7) 0.5561(6) 0.0104(4) 0.078(3) Uani 1 1 d D . .
C5 C 0.5210(7) 0.3424(8) 0.1370(5) 0.065(3) Uani 1 1 d D . .
C6 C 0.4643(6) 0.3793(7) 0.0846(5) 0.062(3) Uani 1 1 d . . .
H6A H 0.4646 0.4387 0.0757 0.074 Uiso 1 1 calc R . .
C7 C 0.3711(6) 0.3485(8) -0.0498(5) 0.071(4) Uani 1 1 d . . .
H7A H 0.4069 0.3045 -0.0565 0.086 Uiso 1 1 calc R . .
C8 C 0.3248(8) 0.3942(8) -0.0996(4) 0.069(4) Uani 1 1 d D . .
C9 C 0.3338(7) 0.3834(7) -0.1584(5) 0.081(4) Uani 1 1 d D . .
H9A H 0.3747 0.3469 -0.1672 0.098 Uiso 1 1 calc R . .
C10 C 0.2831(8) 0.4260(8) -0.2045(5) 0.090(4) Uani 1 1 d DU . .
H10A H 0.2899 0.4211 -0.2446 0.107 Uiso 1 1 calc R . .
C11 C 0.2220(7) 0.4761(8) -0.1893(5) 0.095(5) Uani 1 1 d D . .
H11A H 0.1849 0.5035 -0.2198 0.114 Uiso 1 1 calc R . .
C12 C 0.2144(7) 0.4865(9) -0.1296(5) 0.101(5) Uani 1 1 d D . .
H12A H 0.1729 0.5215 -0.1200 0.121 Uiso 1 1 calc R . .
C13 C 0.5731(7) 0.1611(7) 0.0405(4) 0.062(3) Uani 1 1 d . . .
H13A H 0.6019 0.1891 0.0749 0.074 Uiso 1 1 calc R . .
C14 C 0.6144(6) 0.1287(8) -0.0011(5) 0.064(3) Uani 1 1 d . . .
H14A H 0.6711 0.1328 0.0064 0.077 Uiso 1 1 calc R . .
C15 C 0.5764(6) 0.0911(7) -0.0524(5) 0.065(3) Uani 1 1 d . . .
H15A H 0.6050 0.0707 -0.0814 0.078 Uiso 1 1 calc R . .
C16 C 0.4923(6) 0.0838(7) -0.0602(4) 0.052(3) Uani 1 1 d . . .
H16A H 0.4631 0.0570 -0.0950 0.062 Uiso 1 1 calc R . .
C17 C 0.4527(6) 0.1152(6) -0.0180(4) 0.040(3) Uani 1 1 d . . .
C18 C 0.3657(6) 0.1071(6) -0.0231(4) 0.042(3) Uani 1 1 d . . .
H18A H 0.3337 0.0784 -0.0558 0.050 Uiso 1 1 calc R . .
C19 C 0.2191(6) 0.0988(7) 0.0539(4) 0.049(3) Uani 1 1 d . . .
H19A H 0.2538 0.0745 0.0872 0.059 Uiso 1 1 calc R . .
C20 C 0.1304(6) 0.0965(7) 0.0494(5) 0.048(3) Uani 1 1 d . . .
C21 C 0.0977(7) 0.0629(7) 0.0943(4) 0.061(3) Uani 1 1 d . . .
H21A H 0.1298 0.0381 0.1286 0.073 Uiso 1 1 calc R . .
C22 C 0.0095(7) 0.0672(8) 0.0866(5) 0.077(4) Uani 1 1 d . . .
H22A H -0.0166 0.0460 0.1168 0.092 Uiso 1 1 calc R . .
C23 C -0.0345(6) 0.1020(8) 0.0354(5) 0.067(3) Uani 1 1 d . . .
H23A H -0.0912 0.1048 0.0291 0.080 Uiso 1 1 calc R . .
C24 C 0.0080(7) 0.1337(7) -0.0076(4) 0.064(3) Uani 1 1 d . . .
H24A H -0.0225 0.1581 -0.0427 0.077 Uiso 1 1 calc R . .
C25 C 0.0122(7) 0.1724(9) -0.1696(5) 0.086(4) Uani 1 1 d . . .
H25A H 0.0270 0.1144 -0.1738 0.103 Uiso 1 1 calc R . .
C26 C -0.0567(8) 0.2027(10) -0.2116(6) 0.094(5) Uani 1 1 d U . .
H26A H -0.0877 0.1673 -0.2411 0.113 Uiso 1 1 calc R . .
C27 C -0.0725(8) 0.2879(12) -0.2045(5) 0.116(6) Uani 1 1 d . . .
H27A H -0.1161 0.3129 -0.2311 0.139 Uiso 1 1 calc R . .
C28 C -0.0293(7) 0.3391(10) -0.1614(5) 0.099(5) Uani 1 1 d . . .
H28A H -0.0418 0.3980 -0.1580 0.119 Uiso 1 1 calc R . .
C29 C 0.0361(7) 0.2990(11) -0.1214(5) 0.075(4) Uani 1 1 d . . .
C30 C 0.0845(6) 0.3488(9) -0.0709(5) 0.072(4) Uani 1 1 d . . .
H30A H 0.0745 0.4078 -0.0652 0.086 Uiso 1 1 calc R . .
C31 C 0.1648(6) 0.3512(7) 0.0634(5) 0.065(3) Uani 1 1 d . . .
H31A H 0.1260 0.3102 0.0696 0.078 Uiso 1 1 calc R . .
C32 C 0.2025(8) 0.4040(9) 0.1110(5) 0.074(4) Uani 1 1 d . . .
C33 C 0.1800(8) 0.4101(9) 0.1665(6) 0.093(4) Uani 1 1 d . . .
H33A H 0.1341 0.3804 0.1738 0.112 Uiso 1 1 calc R . .
C34 C 0.2264(11) 0.4610(12) 0.2119(6) 0.110(6) Uani 1 1 d . . .
H34A H 0.2129 0.4633 0.2503 0.132 Uiso 1 1 calc R . .
C35 C 0.2907(10) 0.5069(10) 0.2006(6) 0.108(5) Uani 1 1 d . . .
H35A H 0.3205 0.5417 0.2310 0.129 Uiso 1 1 calc R . .
C36 C 0.3130(8) 0.5032(9) 0.1445(7) 0.090(4) Uani 1 1 d . . .
H36A H 0.3576 0.5353 0.1374 0.108 Uiso 1 1 calc R . .
C37 C 0.2811(5) 0.1904(7) -0.1467(4) 0.049(3) Uani 1 1 d D . .
C38 C 0.2807(5) 0.2234(7) 0.1661(4) 0.056(3) Uani 1 1 d D . .
C39 C 0.4448(6) 0.0354(6) 0.1793(4) 0.063(3) Uani 1 1 d D . .
C40 C 0.1837(7) -0.0132(6) -0.1122(5) 0.067(4) Uani 1 1 d D . .
C41 C 0.1256(6) 0.5921(7) -0.0146(5) 0.087(4) Uani 1 1 d D . .
C42 C 0.3910(7) 0.6104(7) 0.0404(5) 0.092(5) Uani 1 1 d D . .
C43 C 0.7744(10) 0.1736(15) -0.1021(8) 0.149(7) Uiso 1 1 d . . .
C45 C -0.0007(9) 0.1396(13) 0.2418(7) 0.127(5) Uiso 1 1 d . . .
C44 C 0.7605(10) 0.2653(12) -0.1131(7) 0.193(8) Uiso 1 1 d . . .
H44C H 0.7839 0.2977 -0.0773 0.232 Uiso 1 1 calc R . .
H44A H 0.7028 0.2763 -0.1231 0.232 Uiso 1 1 calc R . .
H44B H 0.7856 0.2833 -0.1463 0.232 Uiso 1 1 calc R . .
C46 C -0.0180(9) 0.2164(12) 0.2194(6) 0.191(8) Uiso 1 1 d . . .
H46C H -0.0631 0.2125 0.1857 0.229 Uiso 1 1 calc R . .
H46A H 0.0286 0.2401 0.2057 0.229 Uiso 1 1 calc R . .
H46B H -0.0325 0.2539 0.2501 0.229 Uiso 1 1 calc R . .
N20 N 0.0077(8) 0.0623(10) 0.2464(6) 0.160(5) Uiso 1 1 d . . .
N19 N 0.7791(10) 0.1031(14) -0.1022(7) 0.220(8) Uiso 1 1 d . . .

loop_
_atom_site_aniso_label
_atom_site_aniso_U_11
_atom_site_aniso_U_22
_atom_site_aniso_U_33
_atom_site_aniso_U_23
_atom_site_aniso_U_13
_atom_site_aniso_U_12
Ni1 0.0465(8) 0.0465(9) 0.0398(7) -0.0030(7) 0.0041(6) 0.0020(7)
Ni2 0.0447(8) 0.0659(11) 0.0406(8) 0.0028(8) 0.0048(6) -0.0035(8)
Ni3 0.0924(11) 0.0639(12) 0.0596(10) 0.0100(8) 0.0092(8) 0.0240(10)
S1 0.076(2) 0.103(3) 0.0632(19) -0.0060(19) 0.0197(16) -0.003(2)
S2 0.082(2) 0.110(3) 0.082(2) 0.001(2) 0.0377(17) -0.013(2)
S3 0.154(3) 0.098(3) 0.093(3) 0.050(2) 0.043(2) 0.035(3)
S4 0.136(3) 0.111(4) 0.083(3) -0.012(2) 0.015(2) 0.040(3)
S5 0.178(5) 0.261(8) 0.295(7) 0.093(6) 0.087(5) 0.159(5)
S6 0.162(5) 0.210(7) 0.321(7) 0.028(6) 0.065(5) -0.069(5)
N1 0.050(6) 0.057(7) 0.043(5) -0.004(5) 0.005(4) 0.009(5)
N2 0.053(5) 0.041(6) 0.036(5) 0.011(4) 0.001(4) 0.006(5)
N3 0.049(5) 0.041(6) 0.044(5) 0.008(5) 0.003(4) 0.004(4)
N4 0.110(8) 0.081(9) 0.043(6) 0.014(6) -0.013(6) 0.001(7)
C1 0.055(7) 0.051(8) 0.050(7) -0.004(6) -0.007(5) -0.014(6)
C2 0.087(9) 0.085(11) 0.088(9) 0.004(9) -0.033(7) 0.004(9)
C3 0.085(7) 0.081(8) 0.102(8) 0.007(7) -0.023(6) -0.016(7)
C4 0.106(10) 0.055(9) 0.112(10) 0.025(8) -0.038(8) -0.042(9)
N5 0.040(5) 0.048(6) 0.048(5) -0.002(4) 0.014(4) 0.004(5)
N6 0.032(5) 0.044(6) 0.042(5) 0.005(4) 0.005(4) 0.009(4)
N7 0.066(6) 0.049(6) 0.031(5) -0.002(4) 0.013(5) -0.001(5)
N8 0.028(5) 0.064(7) 0.056(6) 0.004(5) 0.001(4) -0.015(5)
N9 0.059(7) 0.101(9) 0.035(6) 0.012(6) 0.002(5) -0.023(7)
N10 0.058(6) 0.055(6) 0.050(6) 0.000(5) 0.009(4) 0.005(5)
N11 0.065(6) 0.050(7) 0.054(6) 0.004(5) 0.002(5) 0.025(5)
N12 0.099(8) 0.075(8) 0.045(6) -0.012(6) -0.004(6) 0.037(7)
N13 0.059(6) 0.071(7) 0.035(5) 0.000(5) 0.003(4) -0.014(5)
N14 0.039(5) 0.071(7) 0.056(6) -0.002(5) 0.003(4) 0.014(5)
N15 0.066(6) 0.052(7) 0.050(6) 0.000(5) 0.010(5) 0.008(5)
N16 0.069(7) 0.110(11) 0.048(6) -0.027(6) 0.011(5) -0.028(7)
N17 0.106(9) 0.111(11) 0.106(8) 0.038(8) 0.015(7) 0.057(8)
N18 0.119(9) 0.046(7) 0.055(6) -0.012(5) -0.023(6) 0.017(7)
C5 0.074(9) 0.048(9) 0.067(8) 0.006(7) 0.003(7) -0.017(8)
C6 0.064(8) 0.046(8) 0.068(8) 0.006(7) -0.007(6) 0.002(7)
C7 0.100(9) 0.075(10) 0.041(7) 0.011(7) 0.018(7) 0.031(8)
C8 0.111(10) 0.063(9) 0.031(7) 0.004(7) 0.008(7) 0.014(8)
C9 0.115(10) 0.074(10) 0.049(8) -0.001(7) 0.000(7) -0.012(8)
C10 0.115(8) 0.084(8) 0.066(7) 0.021(6) 0.010(7) -0.031(7)
C11 0.099(11) 0.099(12) 0.072(10) 0.058(9) -0.020(8) -0.025(9)
C12 0.116(11) 0.123(13) 0.051(8) 0.041(9) -0.013(8) 0.040(10)
C13 0.056(8) 0.075(10) 0.058(7) -0.014(7) 0.018(6) 0.003(7)
C14 0.041(7) 0.083(10) 0.065(8) -0.002(7) 0.002(6) -0.010(7)
C15 0.051(8) 0.084(10) 0.061(8) -0.005(7) 0.017(6) 0.001(7)
C16 0.057(7) 0.061(8) 0.036(6) 0.007(6) 0.007(6) 0.002(6)
C17 0.047(7) 0.035(7) 0.039(6) -0.009(5) 0.010(6) 0.012(6)
C18 0.044(7) 0.050(8) 0.030(6) 0.003(5) 0.002(5) 0.014(6)
C19 0.042(7) 0.069(9) 0.033(6) -0.005(6) -0.001(5) 0.008(6)
C20 0.045(7) 0.048(8) 0.054(7) 0.004(6) 0.017(6) -0.016(6)
C21 0.069(8) 0.069(9) 0.045(7) 0.011(6) 0.011(6) -0.024(7)
C22 0.079(9) 0.107(12) 0.053(8) -0.002(7) 0.032(7) -0.039(8)
C23 0.047(7) 0.093(10) 0.058(8) 0.002(7) 0.005(7) 0.003(7)
C24 0.071(9) 0.077(9) 0.043(7) 0.000(6) 0.009(7) 0.007(8)
C25 0.075(9) 0.130(13) 0.051(8) 0.022(8) 0.005(6) -0.012(9)
C26 0.087(8) 0.118(9) 0.075(7) 0.007(8) 0.008(6) 0.000(8)
C27 0.087(10) 0.194(19) 0.046(8) -0.003(11) -0.038(7) -0.022(12)
C28 0.076(9) 0.143(15) 0.072(9) 0.032(10) 0.001(7) 0.029(10)
C29 0.058(8) 0.115(13) 0.049(8) 0.018(10) 0.001(6) 0.002(10)
C30 0.058(8) 0.103(11) 0.053(7) 0.013(7) 0.007(6) 0.021(8)
C31 0.091(9) 0.057(9) 0.046(7) -0.007(7) 0.012(7) -0.003(7)
C32 0.085(10) 0.085(12) 0.055(9) 0.002(8) 0.025(8) 0.023(9)
C33 0.121(11) 0.098(12) 0.062(9) -0.006(9) 0.021(9) 0.016(9)
C34 0.149(15) 0.125(17) 0.065(10) 0.002(10) 0.043(11) 0.039(12)
C35 0.156(16) 0.090(13) 0.075(12) -0.036(9) 0.018(10) 0.016(12)
C36 0.116(11) 0.072(10) 0.084(10) 0.007(9) 0.022(9) 0.014(9)
C37 0.053(7) 0.057(8) 0.040(6) 0.017(6) 0.014(5) 0.019(6)
C38 0.051(8) 0.058(8) 0.052(7) -0.014(6) -0.009(6) 0.000(7)
C39 0.058(7) 0.071(10) 0.062(8) -0.001(7) 0.018(6) 0.001(7)
C40 0.061(9) 0.113(13) 0.025(7) -0.010(8) 0.000(6) -0.025(9)
C41 0.083(10) 0.087(12) 0.086(9) 0.015(8) 0.007(8) 0.018(8)
C42 0.043(8) 0.080(12) 0.147(15) 0.060(10) 0.000(9) -0.036(8)

loop_
_atom_type_symbol
_atom_type_description
_atom_type_scat_dispersion_real
_atom_type_scat_dispersion_imag
_atom_type_scat_source
C C 0.0033 0.0016 'International Tables Vol C Tables 4.2.6.8 and 6.1.1.4'
H H 0.0000 0.0000 'International Tables Vol C Tables 4.2.6.8 and 6.1.1.4'
N N 0.0061 0.0033 'International Tables Vol C Tables 4.2.6.8 and 6.1.1.4'
Ni Ni 0.3393 1.1124 'International Tables Vol C Tables 4.2.6.8 and 6.1.1.4'
S S 0.1246 0.1234 'International Tables Vol C Tables 4.2.6.8 and 6.1.1.4'

loop_
_geom_angle_atom_site_label_1
_geom_angle_atom_site_label_2
_geom_angle_atom_site_label_3
_geom_angle
_geom_angle_site_symmetry_1
_geom_angle_site_symmetry_3
_geom_angle_publ_flag
N14 Ni1 N15 89.4(3) . . ?
N14 Ni1 N1 95.3(3) . . ?
N15 Ni1 N1 92.9(3) . . ?
N14 Ni1 N5 171.8(3) . . ?
N15 Ni1 N5 93.3(3) . . ?
N1 Ni1 N5 92.3(3) . . ?
N14 Ni1 N6 95.2(3) . . ?
N15 Ni1 N6 93.8(3) . . ?
N1 Ni1 N6 167.6(3) . . ?
N5 Ni1 N6 76.9(3) . . ?
N14 Ni1 N2 88.7(3) . . ?
N15 Ni1 N2 170.3(3) . . ?
N1 Ni1 N2 77.7(3) . . ?
N5 Ni1 N2 89.8(3) . . ?
N6 Ni1 N2 95.9(3) . . ?
N16 Ni2 N13 88.9(4) . . ?
N16 Ni2 N9 95.9(4) . . ?
N13 Ni2 N9 93.0(3) . . ?
N16 Ni2 N8 91.4(4) . . ?
N13 Ni2 N8 172.9(3) . . ?
N9 Ni2 N8 94.0(3) . . ?
N16 Ni2 N7 88.9(3) . . ?
N13 Ni2 N7 94.7(3) . . ?
N9 Ni2 N7 171.0(3) . . ?
N8 Ni2 N7 78.2(3) . . ?
N16 Ni2 N10 173.0(4) . . ?
N13 Ni2 N10 91.4(3) . . ?
N9 Ni2 N10 77.1(4) . . ?
N8 Ni2 N10 89.2(3) . . ?
N7 Ni2 N10 98.0(3) . . ?
N17 Ni3 N12 90.7(4) . . ?
N17 Ni3 N4 93.0(4) . . ?
N12 Ni3 N4 169.9(5) . . ?
N17 Ni3 N3 170.9(4) . . ?
N12 Ni3 N3 97.7(3) . . ?
N4 Ni3 N3 78.1(4) . . ?
N17 Ni3 N11 87.0(4) . . ?
N12 Ni3 N11 76.2(4) . . ?
N4 Ni3 N11 94.6(4) . . ?
N3 Ni3 N11 91.4(3) . . ?
N17 Ni3 N18 97.8(4) . . ?
N12 Ni3 N18 99.0(4) . . ?
N4 Ni3 N18 89.7(4) . . ?
N3 Ni3 N18 84.5(3) . . ?
N11 Ni3 N18 173.3(3) . . ?
C5 N1 C1 118.8(9) . . ?
C5 N1 Ni1 114.3(7) . . ?
C1 N1 Ni1 126.9(8) . . ?
C6 N2 N3 113.6(8) . . ?
C6 N2 Ni1 112.4(6) . . ?
N3 N2 Ni1 133.3(6) . . ?
C7 N3 N2 119.0(8) . . ?
C7 N3 Ni3 112.7(7) . . ?
N2 N3 Ni3 128.3(6) . . ?
C12 N4 C8 120.7(10) . . ?
C12 N4 Ni3 126.4(10) . . ?
C8 N4 Ni3 112.9(7) . . ?
N1 C1 C2 124.8(10) . . ?
C3 C2 C1 114.0(10) . . ?
C2 C3 C4 123.4(11) . . ?
C3 C4 C5 116.8(10) . . ?
C13 N5 C17 117.8(8) . . ?
C13 N5 Ni1 128.3(7) . . ?
C17 N5 Ni1 113.9(6) . . ?
C18 N6 N7 115.7(7) . . ?
C18 N6 Ni1 116.1(6) . . ?
N7 N6 Ni1 128.3(5) . . ?
C19 N7 N6 116.8(7) . . ?
C19 N7 Ni2 113.5(7) . . ?
N6 N7 Ni2 129.8(5) . . ?
C24 N8 C20 116.0(8) . . ?
C24 N8 Ni2 128.8(7) . . ?
C20 N8 Ni2 115.1(6) . . ?
C25 N9 C29 115.2(11) . . ?
C25 N9 Ni2 128.5(10) . . ?
C29 N9 Ni2 116.3(8) . . ?
C30 N10 N11 114.2(9) . . ?
C30 N10 Ni2 113.0(8) . . ?
N11 N10 Ni2 132.7(6) . . ?
C31 N11 N10 117.3(9) . . ?
C31 N11 Ni3 114.0(8) . . ?
N10 N11 Ni3 128.4(6) . . ?
C36 N12 C32 118.3(11) . . ?
C36 N12 Ni3 126.5(11) . . ?
C32 N12 Ni3 113.1(8) . . ?
C37 N13 Ni2 146.1(9) . . ?
C38 N14 Ni1 152.3(10) . . ?
C39 N15 Ni1 164.7(9) . . ?
C40 N16 Ni2 160.0(11) . . ?
C41 N17 Ni3 176.2(12) . . ?
C42 N18 Ni3 134.4(12) . . ?
N1 C5 C4 121.8(10) . . ?
N1 C5 C6 117.2(9) . . ?
C4 C5 C6 120.9(11) . . ?
N2 C6 C5 117.7(10) . . ?
N3 C7 C8 120.0(11) . . ?
N4 C8 C9 120.4(11) . . ?
N4 C8 C7 115.6(9) . . ?
C9 C8 C7 123.9(13) . . ?
C8 C9 C10 120.3(11) . . ?
C9 C10 C11 117.4(11) . . ?
C10 C11 C12 121.2(11) . . ?
N4 C12 C11 119.8(12) . . ?
N5 C13 C14 121.5(10) . . ?
C15 C14 C13 122.1(10) . . ?
C14 C15 C16 116.6(10) . . ?
C17 C16 C15 120.3(9) . . ?
C16 C17 N5 121.6(9) . . ?
C16 C17 C18 122.6(9) . . ?
N5 C17 C18 115.8(8) . . ?
N6 C18 C17 117.3(9) . . ?
N7 C19 C20 118.5(9) . . ?
C21 C20 N8 125.0(9) . . ?
C21 C20 C19 120.7(10) . . ?
N8 C20 C19 114.3(9) . . ?
C20 C21 C22 116.4(9) . . ?
C23 C22 C21 119.6(9) . . ?
C22 C23 C24 117.5(10) . . ?
N8 C24 C23 125.5(10) . . ?
N9 C25 C26 127.7(14) . . ?
C27 C26 C25 112.9(13) . . ?
C28 C27 C26 124.1(14) . . ?
C27 C28 C29 116.6(14) . . ?
N9 C29 C28 123.5(13) . . ?
N9 C29 C30 115.9(11) . . ?
C28 C29 C30 120.6(15) . . ?
N10 C30 C29 117.4(12) . . ?
N11 C31 C32 119.6(12) . . ?
C33 C32 C31 125.0(15) . . ?
C33 C32 N12 120.7(13) . . ?
C31 C32 N12 114.3(11) . . ?
C32 C33 C34 119.4(14) . . ?
C35 C34 C33 120.3(14) . . ?
C34 C35 C36 121.0(15) . . ?
C35 C36 N12 120.3(13) . . ?
N13 C37 S1 179.8(11) . . ?
N14 C38 S2 177.3(12) . . ?
N15 C39 S3 175.8(11) . . ?
N16 C40 S4 176.9(13) . . ?
N17 C41 S5 176.7(14) . . ?
N18 C42 S6 164.4(14) . . ?
N19 C43 C44 170(2) . . ?
N20 C45 C46 162.1(19) . . ?

loop_
_geom_bond_atom_site_label_1
_geom_bond_atom_site_label_2
_geom_bond_distance
_geom_bond_site_symmetry_2
_geom_bond_publ_flag
Ni1 N14 2.013(7) . ?
Ni1 N15 2.013(7) . ?
Ni1 N1 2.082(8) . ?
Ni1 N5 2.097(7) . ?
Ni1 N6 2.101(7) . ?
Ni1 N2 2.168(8) . ?
Ni2 N16 2.014(8) . ?
Ni2 N13 2.035(7) . ?
Ni2 N9 2.046(9) . ?
Ni2 N8 2.047(7) . ?
Ni2 N7 2.130(7) . ?
Ni2 N10 2.178(9) . ?
Ni3 N17 1.981(8) . ?
Ni3 N12 2.074(9) . ?
Ni3 N4 2.074(9) . ?
Ni3 N3 2.114(8) . ?
Ni3 N11 2.147(9) . ?
Ni3 N18 2.178(11) . ?
S1 C37 1.613(6) . ?
S2 C38 1.634(7) . ?
S3 C39 1.602(7) . ?
S4 C40 1.620(7) . ?
S5 C41 1.589(7) . ?
S6 C42 1.615(7) . ?
N1 C5 1.313(12) . ?
N1 C1 1.323(10) . ?
N2 C6 1.277(10) . ?
N2 N3 1.383(8) . ?
N3 C7 1.262(10) . ?
N4 C12 1.313(11) . ?
N4 C8 1.350(12) . ?
C1 C2 1.374(8) . ?
C2 C3 1.355(9) . ?
C3 C4 1.373(8) . ?
C4 C5 1.373(8) . ?
N5 C13 1.320(10) . ?
N5 C17 1.352(9) . ?
N6 C18 1.271(9) . ?
N6 N7 1.422(9) . ?
N7 C19 1.274(10) . ?
N8 C24 1.303(11) . ?
N8 C20 1.364(10) . ?
N9 C25 1.300(12) . ?
N9 C29 1.322(15) . ?
N10 C30 1.270(10) . ?
N10 N11 1.390(10) . ?
N11 C31 1.265(11) . ?
N12 C36 1.386(13) . ?
N12 C32 1.401(13) . ?
N13 C37 1.148(5) . ?
N14 C38 1.159(5) . ?
N15 C39 1.151(5) . ?
N16 C40 1.153(5) . ?
N17 C41 1.134(5) . ?
N18 C42 1.087(5) . ?
C5 C6 1.471(12) . ?
C7 C8 1.415(13) . ?
C8 C9 1.365(8) . ?
C9 C10 1.367(8) . ?
C10 C11 1.368(9) . ?
C11 C12 1.376(8) . ?
C13 C14 1.353(12) . ?
C14 C15 1.332(11) . ?
C15 C16 1.384(12) . ?
C16 C17 1.342(11) . ?
C17 C18 1.438(11) . ?
C19 C20 1.463(11) . ?
C20 C21 1.335(11) . ?
C21 C22 1.449(12) . ?
C22 C23 1.347(12) . ?
C23 C24 1.386(12) . ?
C25 C26 1.416(14) . ?
C26 C27 1.343(18) . ?
C27 C28 1.340(15) . ?
C28 C29 1.412(14) . ?
C29 C30 1.471(14) . ?
C31 C32 1.388(14) . ?
C32 C33 1.370(14) . ?
C33 C34 1.393(16) . ?
C34 C35 1.345(17) . ?
C35 C36 1.378(14) . ?
C43 N19 1.08(3) . ?
C43 C44 1.43(2) . ?
C45 N20 1.19(2) . ?
C45 C46 1.29(2) . ?
